data_4307984
loop_
_publ_author_name
'Sumito Ishizu'
'Hiroyasu Sugiyama'
'Brian K. Breedlove'
'Kazuko Matsumoto'

_publ_section_title
;
C-H Cleavage and Double Alkyl Additions to the Disulfido Ligand in
Dicyanido-Bridged Ru2S2 Complexes
;
_journal_name_full 'Inorganic Chemistry'
_journal_page_first 3726
_journal_page_last 3735
_journal_paper_doi 10.1021/ic062460k
_journal_volume 46
_journal_year 2007
_chemical_formula_sum 'C30 H54 Br2 F6 N2 O18 P4 Ru2 S4'
_chemical_formula_weight 1458.83
_chemical_name_systematic
;
?
;
_space_group_IT_number 2
_symmetry_cell_setting triclinic
_symmetry_space_group_name_Hall '-P 1'
_symmetry_space_group_name_H-M 'P -1'
_atom_sites_solution_hydrogens geom
_atom_sites_solution_primary direct
_atom_sites_solution_secondary difmap
_audit_creation_method SHELXL-97
_cell_angle_alpha 102.601(8)
_cell_angle_beta 99.426(9)
_cell_angle_gamma 94.774(9)
_cell_formula_units_Z 2
_cell_length_a 9.367(4)
_cell_length_b 11.691(5)
_cell_length_c 23.899(11)
_cell_measurement_reflns_used 'reflections from 45 data frames'
_cell_measurement_temperature 123(2)
_cell_volume 2500.3(19)
_computing_cell_refinement 'Bruker SMART'
_computing_data_collection 'Bruker SMART'
_computing_data_reduction 'Bruker SAINT'
_computing_molecular_graphics 'Bruker SHELXTL'
_computing_publication_material 'Bruker SHELXTL'
_computing_structure_refinement 'SHELXL-97 (Sheldrick, 1997)'
_computing_structure_solution 'SHELXS-97 (Sheldrick, 1990)'
_diffrn_ambient_temperature 123(2)
_diffrn_measured_fraction_theta_full 0.909
_diffrn_measured_fraction_theta_max 0.909
_diffrn_measurement_device_type 'CCD area detector'
_diffrn_measurement_method 'phi and omega scans'
_diffrn_radiation_monochromator graphite
_diffrn_radiation_source 'fine-focus sealed tube'
_diffrn_radiation_type MoK\a
_diffrn_radiation_wavelength 0.71073
_diffrn_reflns_av_R_equivalents 0.0346
_diffrn_reflns_av_sigmaI/netI 0.0751
_diffrn_reflns_limit_h_max 10
_diffrn_reflns_limit_h_min -11
_diffrn_reflns_limit_k_max 15
_diffrn_reflns_limit_k_min -15
_diffrn_reflns_limit_l_max 23
_diffrn_reflns_limit_l_min -30
_diffrn_reflns_number 14568
_diffrn_reflns_theta_full 27.52
_diffrn_reflns_theta_max 27.52
_diffrn_reflns_theta_min 0.89
_diffrn_standards_number '50 standard frames at start and end'
_exptl_absorpt_coefficient_mu 2.588
_exptl_absorpt_correction_type multi-scan
_exptl_absorpt_process_details 'Blessing,R., Acta Cryst. (1995) A51 33-38.'
_exptl_crystal_density_diffrn 1.938
_exptl_crystal_density_method 'not measured'
_exptl_crystal_F_000 1456
_refine_diff_density_max 3.338
_refine_diff_density_min -2.305
_refine_diff_density_rms 0.249
_refine_ls_extinction_method none
_refine_ls_goodness_of_fit_ref 1.070
_refine_ls_hydrogen_treatment mixed
_refine_ls_matrix_type full
_refine_ls_number_parameters 547
_refine_ls_number_reflns 10468
_refine_ls_number_restraints 0
_refine_ls_restrained_S_all 1.070
_refine_ls_R_factor_all 0.0994
_refine_ls_R_factor_gt 0.0754
_refine_ls_shift/su_max 0.001
_refine_ls_shift/su_mean 0.000
_refine_ls_structure_factor_coef Fsqd
_refine_ls_weighting_details 'calc w=1/[\s^2^(Fo^2^)+(0.0210P)^2^+97.5199P] where P=(Fo^2^+2Fc^2^)/3'
_refine_ls_weighting_scheme calc
_refine_ls_wR_factor_gt 0.1897
_refine_ls_wR_factor_ref 0.2009
_reflns_number_gt 7900
_reflns_number_total 10468
_reflns_threshold_expression >2sigma(I)
_cod_data_source_file ic062460ksi20070204_124206_06.cif
_cod_data_source_block complex6Br
_cod_original_cell_volume 2500.4(19)
_cod_database_code 4307984

loop_
_symmetry_equiv_pos_as_xyz
'x, y, z'
'-x, -y, -z'

loop_
_atom_site_label
_atom_site_type_symbol
_atom_site_fract_x
_atom_site_fract_y
_atom_site_fract_z
_atom_site_U_iso_or_equiv
_atom_site_adp_type
_atom_site_occupancy
_atom_site_symmetry_multiplicity
_atom_site_calc_flag
_atom_site_refinement_flags
_atom_site_disorder_assembly
_atom_site_disorder_group
Ru1 Ru 0.86945(9) 0.36152(7) 0.22019(4) 0.01148(18) Uani 1 1 d . . .
Ru2 Ru 1.06889(9) 0.15220(7) 0.28990(4) 0.01163(18) Uani 1 1 d . . .
Br2 Br 0.84074(11) 0.25736(9) 0.30302(5) 0.0150(2) Uani 1 1 d . . .
Br1 Br 1.14139(11) 0.32837(9) 0.24540(5) 0.0159(2) Uani 1 1 d . . .
S1 S 0.8167(3) 0.1744(2) 0.15996(11) 0.0141(5) Uani 1 1 d . . .
P4 P 0.9936(3) 0.0125(2) 0.33243(12) 0.0139(5) Uani 1 1 d . . .
P1 P 0.8996(3) 0.4539(2) 0.15022(12) 0.0144(5) Uani 1 1 d . . .
S2 S 0.9366(3) 0.0530(2) 0.19979(11) 0.0136(5) Uani 1 1 d . . .
P3 P 1.2676(3) 0.0661(2) 0.27875(12) 0.0146(5) Uani 1 1 d . . .
P2 P 0.6356(3) 0.3872(2) 0.20452(12) 0.0143(5) Uani 1 1 d . . .
S3 S 0.5810(3) 0.7213(2) 0.41466(12) 0.0188(5) Uiso 1 1 d . . .
S4 S 0.3380(3) 0.7239(3) 0.07584(13) 0.0240(6) Uiso 1 1 d . . .
O2 O 1.0357(10) 0.4167(7) 0.1215(4) 0.0252(18) Uani 1 1 d . . .
O6 O 0.5396(8) 0.3636(6) 0.2509(3) 0.0188(16) Uani 1 1 d . . .
N2 N 1.1700(9) 0.2571(7) 0.3682(4) 0.0139(17) Uani 1 1 d . . .
F2 F 0.3198(9) 0.7840(7) 0.3995(4) 0.0413(19) Uiso 1 1 d . . .
O3 O 0.9239(9) 0.5935(7) 0.1673(4) 0.0218(17) Uani 1 1 d . . .
O10 O 0.9258(8) -0.1135(6) 0.2945(4) 0.0202(16) Uani 1 1 d . . .
N1 N 0.9105(9) 0.5156(8) 0.2824(4) 0.0143(18) Uani 1 1 d . . .
O15 O 0.5197(9) 0.6066(7) 0.4182(4) 0.0275(18) Uiso 1 1 d . . .
O11 O 0.8803(8) 0.0605(6) 0.3712(3) 0.0200(17) Uani 1 1 d . . .
O14 O 0.5900(9) 0.7334(7) 0.3571(4) 0.0255(18) Uiso 1 1 d . . .
O13 O 0.7068(10) 0.7721(8) 0.4582(4) 0.0290(19) Uiso 1 1 d . . .
O5 O 0.6145(9) 0.5181(6) 0.2008(4) 0.0207(17) Uani 1 1 d . . .
F1 F 0.4915(9) 0.9273(7) 0.4364(4) 0.0413(19) Uiso 1 1 d . . .
O12 O 1.1089(8) -0.0360(6) 0.3743(3) 0.0185(16) Uani 1 1 d . . .
F3 F 0.4224(9) 0.8137(7) 0.4888(4) 0.0418(19) Uiso 1 1 d . . .
O8 O 1.3926(8) 0.0826(7) 0.3342(4) 0.0231(17) Uani 1 1 d . . .
O9 O 1.3433(8) 0.1086(7) 0.2318(3) 0.0192(16) Uani 1 1 d . . .
F5 F 0.5037(9) 0.9138(7) 0.0750(4) 0.0417(19) Uiso 1 1 d . . .
O4 O 0.5443(8) 0.3003(7) 0.1482(3) 0.0209(17) Uani 1 1 d . . .
C22 C 1.2023(12) 0.5230(9) 0.4662(5) 0.020(2) Uani 1 1 d . . .
O16 O 0.3000(11) 0.7881(9) 0.1285(4) 0.038(2) Uiso 1 1 d . . .
O7 O 1.2386(8) -0.0721(6) 0.2600(3) 0.0195(16) Uani 1 1 d . . .
O1 O 0.7643(8) 0.4303(7) 0.0991(3) 0.0185(16) Uani 1 1 d . . .
F6 F 0.6081(9) 0.8007(8) 0.1221(4) 0.045(2) Uiso 1 1 d . . .
F4 F 0.5659(10) 0.7535(8) 0.0286(4) 0.050(2) Uiso 1 1 d . . .
O17 O 0.3719(11) 0.6063(9) 0.0762(4) 0.038(2) Uiso 1 1 d . . .
C23 C 0.8920(12) 0.1580(9) 0.0930(5) 0.019(2) Uani 1 1 d . . .
H23A H 0.8403 0.2031 0.0673 0.022 Uiso 1 1 calc R . .
H23B H 0.9964 0.1904 0.1029 0.022 Uiso 1 1 calc R . .
C17 C 1.1289(13) 0.5563(9) 0.4184(5) 0.020(2) Uani 1 1 d . . .
H17 H 1.1347 0.5146 0.3801 0.024 Uiso 1 1 calc R . .
C26 C 1.0475(13) 0.0067(9) 0.1438(5) 0.020(2) Uani 1 1 d . . .
H26A H 1.1136 0.0753 0.1414 0.024 Uiso 1 1 calc R . .
H26B H 1.1078 -0.0537 0.1546 0.024 Uiso 1 1 calc R . .
O18 O 0.2490(10) 0.7342(8) 0.0231(4) 0.033(2) Uiso 1 1 d . . .
C27 C 0.7694(13) -0.0029(10) 0.0054(5) 0.023(2) Uani 1 1 d . . .
H27A H 0.7757 -0.0846 -0.0143 0.035 Uiso 1 1 calc R . .
H27B H 0.7921 0.0497 -0.0196 0.035 Uiso 1 1 calc R . .
H27C H 0.6705 0.0042 0.0130 0.035 Uiso 1 1 calc R . .
C25 C 0.9505(13) -0.0427(9) 0.0869(5) 0.019(2) Uani 1 1 d . . .
C29 C 0.4456(13) 0.8165(11) 0.4359(5) 0.026(3) Uiso 1 1 d . . .
C20 C 1.1128(13) 0.6773(11) 0.5298(5) 0.024(2) Uani 1 1 d . . .
H20 H 1.1073 0.7198 0.5680 0.029 Uiso 1 1 calc R . .
C13 C 0.9349(11) 0.5940(9) 0.3218(5) 0.014(2) Uani 1 1 d . . .
C21 C 1.1937(13) 0.5828(10) 0.5219(5) 0.024(2) Uani 1 1 d . . .
H21 H 1.2431 0.5592 0.5548 0.029 Uiso 1 1 calc R . .
C18 C 1.0477(11) 0.6494(9) 0.4257(5) 0.016(2) Uani 1 1 d . . .
C19 C 1.0406(13) 0.7085(10) 0.4814(5) 0.023(2) Uani 1 1 d . . .
H19 H 0.9844 0.7727 0.4866 0.028 Uiso 1 1 calc R . .
C28 C 0.9389(13) -0.1725(10) 0.0643(5) 0.025(3) Uani 1 1 d . . .
H28A H 0.9013 -0.2123 0.0919 0.037 Uiso 1 1 calc R . .
H28B H 1.0354 -0.1951 0.0596 0.037 Uiso 1 1 calc R . .
H28C H 0.8723 -0.1957 0.0264 0.037 Uiso 1 1 calc R . .
C30 C 0.5153(14) 0.8006(11) 0.0752(5) 0.028(3) Uiso 1 1 d . . .
C15 C 0.9686(13) 0.6896(9) 0.3742(5) 0.021(2) Uani 1 1 d . . .
H15A H 0.8770 0.7186 0.3836 0.025 Uiso 1 1 calc R . .
H15B H 1.0302 0.7558 0.3670 0.025 Uiso 1 1 calc R . .
C14 C 1.2252(12) 0.3280(10) 0.4079(5) 0.019(2) Uani 1 1 d . . .
C24 C 0.8762(12) 0.0308(9) 0.0618(5) 0.020(2) Uani 1 1 d . . .
C16 C 1.2955(14) 0.4227(10) 0.4574(5) 0.025(3) Uani 1 1 d . . .
H16A H 1.3917 0.4526 0.4507 0.030 Uiso 1 1 calc R . .
H16B H 1.3116 0.3918 0.4930 0.030 Uiso 1 1 calc R . .
C12 C 1.1892(13) 0.0386(10) 0.4285(5) 0.022(2) Uani 1 1 d . . .
H12A H 1.2834 0.0717 0.4223 0.033 Uiso 1 1 calc R . .
H12B H 1.2056 -0.0082 0.4578 0.033 Uiso 1 1 calc R . .
H12C H 1.1334 0.1029 0.4422 0.033 Uiso 1 1 calc R . .
C6 C 0.5613(12) 0.4412(10) 0.3074(5) 0.020(2) Uani 1 1 d . . .
H6A H 0.6355 0.4149 0.3340 0.030 Uiso 1 1 calc R . .
H6B H 0.4695 0.4405 0.3220 0.030 Uiso 1 1 calc R . .
H6C H 0.5938 0.5215 0.3049 0.030 Uiso 1 1 calc R . .
C7 C 1.3417(13) -0.1537(10) 0.2707(6) 0.026(3) Uani 1 1 d . . .
H7A H 1.4319 -0.1099 0.2956 0.039 Uiso 1 1 calc R . .
H7B H 1.3631 -0.1963 0.2335 0.039 Uiso 1 1 calc R . .
H7C H 1.3000 -0.2103 0.2903 0.039 Uiso 1 1 calc R . .
C11 C 0.8195(13) -0.0067(10) 0.4076(5) 0.025(3) Uani 1 1 d . . .
H11A H 0.7530 -0.0748 0.3829 0.037 Uiso 1 1 calc R . .
H11B H 0.7657 0.0433 0.4330 0.037 Uiso 1 1 calc R . .
H11C H 0.8983 -0.0345 0.4315 0.037 Uiso 1 1 calc R . .
C9 C 1.4643(12) 0.0604(11) 0.2104(6) 0.028(3) Uani 1 1 d . . .
H9A H 1.5448 0.0665 0.2432 0.042 Uiso 1 1 calc R . .
H9B H 1.4959 0.1045 0.1832 0.042 Uiso 1 1 calc R . .
H9C H 1.4354 -0.0227 0.1902 0.042 Uiso 1 1 calc R . .
C5 C 0.4835(13) 0.5738(11) 0.2073(6) 0.027(3) Uani 1 1 d . . .
H5A H 0.4102 0.5184 0.2157 0.041 Uiso 1 1 calc R . .
H5B H 0.4450 0.5960 0.1710 0.041 Uiso 1 1 calc R . .
H5C H 0.5068 0.6446 0.2394 0.041 Uiso 1 1 calc R . .
C1 C 0.7029(15) 0.5145(11) 0.0692(5) 0.031(3) Uani 1 1 d . . .
H1A H 0.6804 0.5812 0.0978 0.046 Uiso 1 1 calc R . .
H1B H 0.6134 0.4764 0.0419 0.046 Uiso 1 1 calc R . .
H1C H 0.7733 0.5431 0.0477 0.046 Uiso 1 1 calc R . .
C2 C 1.0542(14) 0.4495(11) 0.0678(5) 0.028(3) Uani 1 1 d . . .
H2A H 0.9785 0.4035 0.0357 0.042 Uiso 1 1 calc R . .
H2B H 1.1505 0.4334 0.0595 0.042 Uiso 1 1 calc R . .
H2C H 1.0461 0.5339 0.0721 0.042 Uiso 1 1 calc R . .
C10 C 0.7758(13) -0.1389(11) 0.2637(6) 0.029(3) Uani 1 1 d . . .
H10A H 0.7173 -0.1809 0.2851 0.044 Uiso 1 1 calc R . .
H10B H 0.7716 -0.1882 0.2245 0.044 Uiso 1 1 calc R . .
H10C H 0.7370 -0.0647 0.2607 0.044 Uiso 1 1 calc R . .
C8 C 1.4912(13) 0.1862(11) 0.3572(6) 0.030(3) Uani 1 1 d . . .
H8A H 1.5868 0.1722 0.3474 0.045 Uiso 1 1 calc R . .
H8B H 1.5000 0.2085 0.3997 0.045 Uiso 1 1 calc R . .
H8C H 1.4553 0.2501 0.3404 0.045 Uiso 1 1 calc R . .
C3 C 1.0626(12) 0.6535(10) 0.2008(6) 0.026(3) Uani 1 1 d . . .
H3A H 1.1080 0.6030 0.2246 0.040 Uiso 1 1 calc R . .
H3B H 1.0475 0.7275 0.2264 0.040 Uiso 1 1 calc R . .
H3C H 1.1265 0.6707 0.1743 0.040 Uiso 1 1 calc R . .
C4 C 0.3930(13) 0.3019(14) 0.1262(6) 0.041(4) Uani 1 1 d . . .
H4A H 0.3381 0.3046 0.1580 0.062 Uiso 1 1 calc R . .
H4B H 0.3563 0.2304 0.0954 0.062 Uiso 1 1 calc R . .
H4C H 0.3810 0.3717 0.1103 0.062 Uiso 1 1 calc R . .

loop_
_atom_site_aniso_label
_atom_site_aniso_U_11
_atom_site_aniso_U_22
_atom_site_aniso_U_33
_atom_site_aniso_U_23
_atom_site_aniso_U_13
_atom_site_aniso_U_12
Ru1 0.0126(4) 0.0076(4) 0.0149(4) 0.0032(3) 0.0034(3) 0.0018(3)
Ru2 0.0120(4) 0.0080(4) 0.0158(4) 0.0037(3) 0.0036(3) 0.0018(3)
Br2 0.0146(5) 0.0134(5) 0.0201(5) 0.0065(4) 0.0063(4) 0.0053(4)
Br1 0.0140(5) 0.0126(5) 0.0230(6) 0.0066(4) 0.0052(4) 0.0019(4)
S1 0.0160(12) 0.0081(11) 0.0178(13) 0.0028(10) 0.0023(10) 0.0016(9)
P4 0.0162(13) 0.0092(12) 0.0183(14) 0.0051(10) 0.0055(10) 0.0030(10)
P1 0.0172(13) 0.0083(12) 0.0187(14) 0.0047(10) 0.0047(10) 0.0016(10)
S2 0.0131(12) 0.0079(11) 0.0209(13) 0.0043(10) 0.0054(10) 0.0014(9)
P3 0.0147(13) 0.0116(12) 0.0175(14) 0.0029(11) 0.0040(10) 0.0017(10)
P2 0.0112(12) 0.0112(12) 0.0213(14) 0.0050(11) 0.0037(10) 0.0012(10)
O2 0.037(5) 0.019(4) 0.023(4) 0.009(3) 0.010(4) 0.007(4)
O6 0.013(4) 0.015(4) 0.026(4) 0.003(3) 0.004(3) 0.000(3)
N2 0.014(4) 0.010(4) 0.018(5) 0.002(4) 0.005(4) 0.002(3)
O3 0.026(4) 0.014(4) 0.027(4) 0.005(3) 0.006(3) 0.003(3)
O10 0.020(4) 0.006(3) 0.033(5) 0.004(3) 0.004(3) -0.002(3)
N1 0.009(4) 0.019(5) 0.015(5) 0.008(4) 0.000(3) -0.002(3)
O11 0.022(4) 0.017(4) 0.031(4) 0.015(3) 0.017(3) 0.008(3)
O5 0.023(4) 0.014(4) 0.030(4) 0.009(3) 0.012(3) 0.010(3)
O12 0.022(4) 0.016(4) 0.022(4) 0.008(3) 0.007(3) 0.011(3)
O8 0.016(4) 0.019(4) 0.030(5) 0.001(3) -0.001(3) -0.001(3)
O9 0.011(4) 0.021(4) 0.030(4) 0.009(3) 0.012(3) 0.008(3)
O4 0.012(4) 0.026(4) 0.021(4) 0.000(3) 0.000(3) 0.005(3)
C22 0.023(6) 0.011(5) 0.025(6) 0.005(4) 0.003(5) -0.004(4)
O7 0.017(4) 0.013(4) 0.028(4) 0.001(3) 0.006(3) 0.010(3)
O1 0.017(4) 0.017(4) 0.022(4) 0.008(3) 0.002(3) 0.001(3)
C23 0.019(5) 0.015(5) 0.021(6) 0.003(4) 0.005(4) 0.001(4)
C17 0.029(6) 0.010(5) 0.021(6) 0.001(4) 0.006(5) 0.003(4)
C26 0.028(6) 0.012(5) 0.019(6) 0.000(4) 0.005(5) 0.005(4)
C27 0.021(6) 0.020(6) 0.026(6) 0.002(5) -0.001(5) 0.002(5)
C25 0.027(6) 0.013(5) 0.015(5) -0.001(4) 0.008(4) 0.002(4)
C20 0.027(6) 0.026(6) 0.016(6) 0.000(5) 0.002(5) 0.005(5)
C13 0.010(5) 0.012(5) 0.022(6) 0.006(5) 0.003(4) 0.003(4)
C21 0.023(6) 0.025(6) 0.022(6) 0.007(5) 0.001(5) -0.003(5)
C18 0.015(5) 0.008(5) 0.027(6) 0.005(4) 0.006(4) 0.003(4)
C19 0.024(6) 0.017(5) 0.026(6) -0.001(5) 0.004(5) 0.001(5)
C28 0.027(6) 0.016(5) 0.027(6) -0.004(5) 0.004(5) 0.005(5)
C15 0.030(6) 0.008(5) 0.023(6) 0.003(4) 0.003(5) 0.002(4)
C14 0.019(5) 0.016(5) 0.024(6) 0.011(5) 0.004(4) 0.006(4)
C24 0.020(6) 0.014(5) 0.024(6) -0.001(4) 0.005(4) 0.003(4)
C16 0.035(7) 0.013(5) 0.022(6) 0.005(5) -0.008(5) 0.001(5)
C12 0.029(6) 0.018(5) 0.019(6) 0.005(5) 0.005(5) 0.001(5)
C6 0.016(5) 0.025(6) 0.019(6) 0.005(5) 0.006(4) 0.007(4)
C7 0.022(6) 0.013(5) 0.044(8) 0.009(5) 0.000(5) 0.012(4)
C11 0.027(6) 0.020(6) 0.035(7) 0.014(5) 0.019(5) 0.005(5)
C9 0.014(6) 0.030(6) 0.045(8) 0.006(6) 0.018(5) 0.013(5)
C5 0.016(6) 0.029(6) 0.044(8) 0.015(6) 0.010(5) 0.017(5)
C1 0.042(8) 0.027(6) 0.023(6) 0.011(5) -0.001(5) 0.007(6)
C2 0.033(7) 0.027(6) 0.027(7) 0.009(5) 0.011(5) 0.003(5)
C10 0.024(6) 0.028(7) 0.032(7) 0.008(6) -0.003(5) -0.010(5)
C8 0.020(6) 0.030(7) 0.035(7) 0.002(6) 0.003(5) -0.009(5)
C3 0.015(6) 0.020(6) 0.040(7) 0.001(5) 0.006(5) -0.007(4)
C4 0.016(6) 0.054(9) 0.039(8) -0.015(7) -0.009(5) 0.016(6)

loop_
_atom_type_symbol
_atom_type_description
_atom_type_scat_dispersion_real
_atom_type_scat_dispersion_imag
_atom_type_scat_source
C C 0.0033 0.0016 'International Tables Vol C Tables 4.2.6.8 and 6.1.1.4'
H H 0.0000 0.0000 'International Tables Vol C Tables 4.2.6.8 and 6.1.1.4'
N N 0.0061 0.0033 'International Tables Vol C Tables 4.2.6.8 and 6.1.1.4'
O O 0.0106 0.0060 'International Tables Vol C Tables 4.2.6.8 and 6.1.1.4'
F F 0.0171 0.0103 'International Tables Vol C Tables 4.2.6.8 and 6.1.1.4'
S S 0.1246 0.1234 'International Tables Vol C Tables 4.2.6.8 and 6.1.1.4'
Br Br -0.2901 2.4595 'International Tables Vol C Tables 4.2.6.8 and 6.1.1.4'
Ru Ru -1.2594 0.8363 'International Tables Vol C Tables 4.2.6.8 and 6.1.1.4'
P P 0.1023 0.0942 'International Tables Vol C Tables 4.2.6.8 and 6.1.1.4'

loop_
_geom_angle_atom_site_label_1
_geom_angle_atom_site_label_2
_geom_angle_atom_site_label_3
_geom_angle
_geom_angle_site_symmetry_1
_geom_angle_site_symmetry_3
_geom_angle_publ_flag
N1 Ru1 P2 89.2(2) . . ?
N1 Ru1 P1 92.1(2) . . ?
P2 Ru1 P1 88.43(10) . . ?
N1 Ru1 S1 172.0(2) . . ?
P2 Ru1 S1 90.58(10) . . ?
P1 Ru1 S1 95.90(10) . . ?
N1 Ru1 Br2 86.9(2) . . ?
P2 Ru1 Br2 92.68(8) . . ?
P1 Ru1 Br2 178.50(9) . . ?
S1 Ru1 Br2 85.10(8) . . ?
N1 Ru1 Br1 89.6(2) . . ?
P2 Ru1 Br1 176.06(8) . . ?
P1 Ru1 Br1 95.35(8) . . ?
S1 Ru1 Br1 90.15(7) . . ?
Br2 Ru1 Br1 83.52(4) . . ?
N2 Ru2 P3 91.6(2) . . ?
N2 Ru2 P4 91.4(3) . . ?
P3 Ru2 P4 89.49(10) . . ?
N2 Ru2 S2 172.6(2) . . ?
P3 Ru2 S2 94.80(10) . . ?
P4 Ru2 S2 92.35(10) . . ?
N2 Ru2 Br2 87.7(2) . . ?
P3 Ru2 Br2 178.64(8) . . ?
P4 Ru2 Br2 91.70(8) . . ?
S2 Ru2 Br2 85.81(7) . . ?
N2 Ru2 Br1 86.3(2) . . ?
P3 Ru2 Br1 95.45(8) . . ?
P4 Ru2 Br1 174.59(8) . . ?
S2 Ru2 Br1 89.41(8) . . ?
Br2 Ru2 Br1 83.33(5) . . ?
Ru1 Br2 Ru2 91.99(4) . . ?
Ru1 Br1 Ru2 90.91(4) . . ?
C23 S1 S2 99.1(4) . . ?
C23 S1 Ru1 113.9(4) . . ?
S2 S1 Ru1 109.62(13) . . ?
O10 P4 O12 94.2(4) . . ?
O10 P4 O11 107.5(4) . . ?
O12 P4 O11 104.8(4) . . ?
O10 P4 Ru2 120.3(3) . . ?
O12 P4 Ru2 119.2(3) . . ?
O11 P4 Ru2 109.1(3) . . ?
O1 P1 O3 100.9(4) . . ?
O1 P1 O2 106.7(4) . . ?
O3 P1 O2 104.8(4) . . ?
O1 P1 Ru1 113.7(3) . . ?
O3 P1 Ru1 117.6(3) . . ?
O2 P1 Ru1 111.9(3) . . ?
C26 S2 S1 98.9(4) . . ?
C26 S2 Ru2 114.6(4) . . ?
S1 S2 Ru2 109.57(13) . . ?
O7 P3 O9 107.4(4) . . ?
O7 P3 O8 100.0(4) . . ?
O9 P3 O8 105.4(4) . . ?
O7 P3 Ru2 113.8(3) . . ?
O9 P3 Ru2 111.2(3) . . ?
O8 P3 Ru2 118.0(3) . . ?
O4 P2 O5 108.9(4) . . ?
O4 P2 O6 99.6(4) . . ?
O5 P2 O6 103.4(4) . . ?
O4 P2 Ru1 113.4(3) . . ?
O5 P2 Ru1 111.7(3) . . ?
O6 P2 Ru1 118.7(3) . . ?
O13 S3 O14 115.2(5) . . ?
O13 S3 O15 114.5(5) . . ?
O14 S3 O15 115.2(5) . . ?
O13 S3 C29 102.3(5) . . ?
O14 S3 C29 103.7(5) . . ?
O15 S3 C29 103.6(5) . . ?
O18 S4 O16 115.2(6) . . ?
O18 S4 O17 114.6(6) . . ?
O16 S4 O17 115.4(6) . . ?
O18 S4 C30 103.9(6) . . ?
O16 S4 C30 103.3(6) . . ?
O17 S4 C30 102.0(6) . . ?
C2 O2 P1 119.2(7) . . ?
C6 O6 P2 120.8(7) . . ?
C14 N2 Ru2 170.3(8) . . ?
C3 O3 P1 119.2(7) . . ?
C10 O10 P4 122.7(7) . . ?
C13 N1 Ru1 172.1(8) . . ?
C11 O11 P4 122.2(7) . . ?
C5 O5 P2 125.9(7) . . ?
C12 O12 P4 121.6(7) . . ?
C8 O8 P3 123.5(8) . . ?
C9 O9 P3 124.6(7) . . ?
C4 O4 P2 124.9(8) . . ?
C21 C22 C17 120.1(11) . . ?
C21 C22 C16 120.0(10) . . ?
C17 C22 C16 119.9(10) . . ?
C7 O7 P3 126.7(7) . . ?
C1 O1 P1 127.5(7) . . ?
C24 C23 S1 110.5(8) . . ?
C18 C17 C22 120.5(11) . . ?
C25 C26 S2 109.4(8) . . ?
C24 C25 C26 117.9(10) . . ?
C24 C25 C28 125.8(11) . . ?
C26 C25 C28 116.2(10) . . ?
F2 C29 F3 107.7(10) . . ?
F2 C29 F1 108.6(10) . . ?
F3 C29 F1 108.1(10) . . ?
F2 C29 S3 111.2(9) . . ?
F3 C29 S3 111.3(8) . . ?
F1 C29 S3 109.9(8) . . ?
C19 C20 C21 118.9(11) . . ?
N1 C13 C15 176.7(11) . . ?
C22 C21 C20 119.9(11) . . ?
C19 C18 C17 118.9(10) . . ?
C19 C18 C15 119.3(10) . . ?
C17 C18 C15 121.8(10) . . ?
C18 C19 C20 121.8(11) . . ?
F6 C30 F4 110.2(11) . . ?
F6 C30 F5 106.6(10) . . ?
F4 C30 F5 107.6(10) . . ?
F6 C30 S4 110.8(9) . . ?
F4 C30 S4 111.4(9) . . ?
F5 C30 S4 110.1(9) . . ?
C13 C15 C18 111.5(9) . . ?
N2 C14 C16 177.7(11) . . ?
C25 C24 C23 118.8(10) . . ?
C25 C24 C27 125.8(10) . . ?
C23 C24 C27 115.3(10) . . ?
C14 C16 C22 110.8(10) . . ?

loop_
_geom_bond_atom_site_label_1
_geom_bond_atom_site_label_2
_geom_bond_distance
_geom_bond_site_symmetry_2
_geom_bond_publ_flag
Ru1 N1 2.033(9) . ?
Ru1 P2 2.217(3) . ?
Ru1 P1 2.221(3) . ?
Ru1 S1 2.305(3) . ?
Ru1 Br2 2.5780(15) . ?
Ru1 Br1 2.6010(17) . ?
Ru2 N2 2.032(9) . ?
Ru2 P3 2.215(3) . ?
Ru2 P4 2.229(3) . ?
Ru2 S2 2.305(3) . ?
Ru2 Br2 2.5818(15) . ?
Ru2 Br1 2.6065(15) . ?
S1 C23 1.830(11) . ?
S1 S2 2.165(3) . ?
P4 O10 1.570(8) . ?
P4 O12 1.575(8) . ?
P4 O11 1.580(8) . ?
P1 O1 1.569(8) . ?
P1 O3 1.581(8) . ?
P1 O2 1.592(9) . ?
S2 C26 1.842(11) . ?
P3 O7 1.567(8) . ?
P3 O9 1.568(8) . ?
P3 O8 1.584(8) . ?
P2 O4 1.567(8) . ?
P2 O5 1.580(7) . ?
P2 O6 1.591(8) . ?
S3 O13 1.427(9) . ?
S3 O14 1.428(9) . ?
S3 O15 1.440(9) . ?
S3 C29 1.818(13) . ?
S4 O18 1.426(9) . ?
S4 O16 1.432(10) . ?
S4 O17 1.438(10) . ?
S4 C30 1.825(13) . ?
O2 C2 1.448(14) . ?
O6 C6 1.425(13) . ?
N2 C14 1.131(14) . ?
F2 C29 1.318(14) . ?
O3 C3 1.443(13) . ?
O10 C10 1.450(14) . ?
N1 C13 1.139(14) . ?
O11 C11 1.443(12) . ?
O5 C5 1.450(12) . ?
F1 C29 1.327(14) . ?
O12 C12 1.444(14) . ?
F3 C29 1.323(14) . ?
O8 C8 1.407(14) . ?
O9 C9 1.425(12) . ?
F5 C30 1.338(15) . ?
O4 C4 1.432(13) . ?
C22 C21 1.380(17) . ?
C22 C17 1.383(16) . ?
C22 C16 1.519(16) . ?
O7 C7 1.445(12) . ?
O1 C1 1.440(13) . ?
F6 C30 1.300(15) . ?
F4 C30 1.310(15) . ?
C23 C24 1.494(15) . ?
C17 C18 1.375(14) . ?
C26 C25 1.476(16) . ?
C27 C24 1.496(16) . ?
C25 C24 1.329(16) . ?
C25 C28 1.484(15) . ?
C20 C19 1.378(16) . ?
C20 C21 1.388(17) . ?
C13 C15 1.456(15) . ?
C18 C19 1.373(16) . ?
C18 C15 1.516(15) . ?
C14 C16 1.453(16) . ?

loop_
_geom_torsion_atom_site_label_1
_geom_torsion_atom_site_label_2
_geom_torsion_atom_site_label_3
_geom_torsion_atom_site_label_4
_geom_torsion
_geom_torsion_site_symmetry_1
_geom_torsion_site_symmetry_2
_geom_torsion_site_symmetry_3
_geom_torsion_site_symmetry_4
_geom_torsion_publ_flag
N1 Ru1 Br2 Ru2 -114.0(2) . . . . ?
P2 Ru1 Br2 Ru2 157.01(8) . . . . ?
P1 Ru1 Br2 Ru2 -65(3) . . . . ?
S1 Ru1 Br2 Ru2 66.66(8) . . . . ?
Br1 Ru1 Br2 Ru2 -24.05(4) . . . . ?
N2 Ru2 Br2 Ru1 110.5(2) . . . . ?
P3 Ru2 Br2 Ru1 51(4) . . . . ?
P4 Ru2 Br2 Ru1 -158.13(8) . . . . ?
S2 Ru2 Br2 Ru1 -65.89(8) . . . . ?
Br1 Ru2 Br2 Ru1 24.00(4) . . . . ?
N1 Ru1 Br1 Ru2 110.7(2) . . . . ?
P2 Ru1 Br1 Ru2 39.4(12) . . . . ?
P1 Ru1 Br1 Ru2 -157.20(8) . . . . ?
S1 Ru1 Br1 Ru2 -61.26(8) . . . . ?
Br2 Ru1 Br1 Ru2 23.79(4) . . . . ?
N2 Ru2 Br1 Ru1 -111.9(2) . . . . ?
P3 Ru2 Br1 Ru1 156.85(8) . . . . ?
P4 Ru2 Br1 Ru1 -47.0(9) . . . . ?
S2 Ru2 Br1 Ru1 62.08(7) . . . . ?
Br2 Ru2 Br1 Ru1 -23.77(4) . . . . ?
N1 Ru1 S1 C23 -158.4(18) . . . . ?
P2 Ru1 S1 C23 113.5(4) . . . . ?
P1 Ru1 S1 C23 25.0(4) . . . . ?
Br2 Ru1 S1 C23 -153.8(4) . . . . ?
Br1 Ru1 S1 C23 -70.4(4) . . . . ?
N1 Ru1 S1 S2 -48.4(18) . . . . ?
P2 Ru1 S1 S2 -136.51(14) . . . . ?
P1 Ru1 S1 S2 135.01(14) . . . . ?
Br2 Ru1 S1 S2 -43.87(12) . . . . ?
Br1 Ru1 S1 S2 39.61(12) . . . . ?
N2 Ru2 P4 O10 -168.8(4) . . . . ?
P3 Ru2 P4 O10 -77.2(4) . . . . ?
S2 Ru2 P4 O10 17.6(4) . . . . ?
Br2 Ru2 P4 O10 103.4(4) . . . . ?
Br1 Ru2 P4 O10 126.6(9) . . . . ?
N2 Ru2 P4 O12 -53.7(4) . . . . ?
P3 Ru2 P4 O12 37.9(4) . . . . ?
S2 Ru2 P4 O12 132.7(3) . . . . ?
Br2 Ru2 P4 O12 -141.5(3) . . . . ?
Br1 Ru2 P4 O12 -118.3(9) . . . . ?
N2 Ru2 P4 O11 66.4(4) . . . . ?
P3 Ru2 P4 O11 158.1(4) . . . . ?
S2 Ru2 P4 O11 -107.2(4) . . . . ?
Br2 Ru2 P4 O11 -21.3(4) . . . . ?
Br1 Ru2 P4 O11 1.8(11) . . . . ?
N1 Ru1 P1 O1 -123.2(4) . . . . ?
P2 Ru1 P1 O1 -34.1(3) . . . . ?
S1 Ru1 P1 O1 56.3(3) . . . . ?
Br2 Ru1 P1 O1 -172(3) . . . . ?
Br1 Ru1 P1 O1 147.0(3) . . . . ?
N1 Ru1 P1 O3 -5.6(4) . . . . ?
P2 Ru1 P1 O3 83.5(4) . . . . ?
S1 Ru1 P1 O3 173.9(4) . . . . ?
Br2 Ru1 P1 O3 -54(3) . . . . ?
Br1 Ru1 P1 O3 -95.4(4) . . . . ?
N1 Ru1 P1 O2 115.7(4) . . . . ?
P2 Ru1 P1 O2 -155.2(4) . . . . ?
S1 Ru1 P1 O2 -64.7(4) . . . . ?
Br2 Ru1 P1 O2 67(3) . . . . ?
Br1 Ru1 P1 O2 26.0(4) . . . . ?
C23 S1 S2 C26 1.2(5) . . . . ?
Ru1 S1 S2 C26 -118.3(4) . . . . ?
C23 S1 S2 Ru2 121.4(4) . . . . ?
Ru1 S1 S2 Ru2 1.94(16) . . . . ?
N2 Ru2 S2 C26 122(2) . . . . ?
P3 Ru2 S2 C26 -27.6(4) . . . . ?
P4 Ru2 S2 C26 -117.3(4) . . . . ?
Br2 Ru2 S2 C26 151.2(4) . . . . ?
Br1 Ru2 S2 C26 67.8(4) . . . . ?
N2 Ru2 S2 S1 12(2) . . . . ?
P3 Ru2 S2 S1 -137.72(13) . . . . ?
P4 Ru2 S2 S1 132.59(14) . . . . ?
Br2 Ru2 S2 S1 41.06(12) . . . . ?
Br1 Ru2 S2 S1 -42.29(12) . . . . ?
N2 Ru2 P3 O7 132.1(4) . . . . ?
P4 Ru2 P3 O7 40.6(4) . . . . ?
S2 Ru2 P3 O7 -51.7(4) . . . . ?
Br2 Ru2 P3 O7 -168(4) . . . . ?
Br1 Ru2 P3 O7 -141.5(3) . . . . ?
N2 Ru2 P3 O9 -106.5(4) . . . . ?
P4 Ru2 P3 O9 162.0(3) . . . . ?
S2 Ru2 P3 O9 69.7(3) . . . . ?
Br2 Ru2 P3 O9 -47(4) . . . . ?
Br1 Ru2 P3 O9 -20.1(3) . . . . ?
N2 Ru2 P3 O8 15.4(4) . . . . ?
P4 Ru2 P3 O8 -76.0(4) . . . . ?
S2 Ru2 P3 O8 -168.4(4) . . . . ?
Br2 Ru2 P3 O8 75(4) . . . . ?
Br1 Ru2 P3 O8 101.8(4) . . . . ?
N1 Ru1 P2 O4 168.6(4) . . . . ?
P1 Ru1 P2 O4 76.4(4) . . . . ?
S1 Ru1 P2 O4 -19.4(4) . . . . ?
Br2 Ru1 P2 O4 -104.6(4) . . . . ?
Br1 Ru1 P2 O4 -120.1(12) . . . . ?
N1 Ru1 P2 O5 45.1(4) . . . . ?
P1 Ru1 P2 O5 -47.1(3) . . . . ?
S1 Ru1 P2 O5 -142.9(3) . . . . ?
Br2 Ru1 P2 O5 131.9(3) . . . . ?
Br1 Ru1 P2 O5 116.4(12) . . . . ?
N1 Ru1 P2 O6 -75.1(4) . . . . ?
P1 Ru1 P2 O6 -167.2(3) . . . . ?
S1 Ru1 P2 O6 96.9(3) . . . . ?
Br2 Ru1 P2 O6 11.8(3) . . . . ?
Br1 Ru1 P2 O6 -3.8(14) . . . . ?
O1 P1 O2 C2 42.7(9) . . . . ?
O3 P1 O2 C2 -63.7(9) . . . . ?
Ru1 P1 O2 C2 167.7(7) . . . . ?
O4 P2 O6 C6 -166.5(7) . . . . ?
O5 P2 O6 C6 -54.3(8) . . . . ?
Ru1 P2 O6 C6 70.1(8) . . . . ?
P3 Ru2 N2 C14 111(5) . . . . ?
P4 Ru2 N2 C14 -160(5) . . . . ?
S2 Ru2 N2 C14 -39(6) . . . . ?
Br2 Ru2 N2 C14 -68(5) . . . . ?
Br1 Ru2 N2 C14 16(5) . . . . ?
O1 P1 O3 C3 -161.8(8) . . . . ?
O2 P1 O3 C3 -51.1(9) . . . . ?
Ru1 P1 O3 C3 73.9(8) . . . . ?
O12 P4 O10 C10 152.5(9) . . . . ?
O11 P4 O10 C10 45.5(9) . . . . ?
Ru2 P4 O10 C10 -80.0(9) . . . . ?
P2 Ru1 N1 C13 105(6) . . . . ?
P1 Ru1 N1 C13 -167(6) . . . . ?
S1 Ru1 N1 C13 16(7) . . . . ?
Br2 Ru1 N1 C13 12(6) . . . . ?
Br1 Ru1 N1 C13 -72(6) . . . . ?
O10 P4 O11 C11 52.5(10) . . . . ?
O12 P4 O11 C11 -46.9(10) . . . . ?
Ru2 P4 O11 C11 -175.6(8) . . . . ?
O4 P2 O5 C5 72.2(10) . . . . ?
O6 P2 O5 C5 -33.0(10) . . . . ?
Ru1 P2 O5 C5 -161.8(8) . . . . ?
O10 P4 O12 C12 -166.7(8) . . . . ?
O11 P4 O12 C12 -57.4(8) . . . . ?
Ru2 P4 O12 C12 65.0(8) . . . . ?
O7 P3 O8 C8 158.7(9) . . . . ?
O9 P3 O8 C8 47.5(10) . . . . ?
Ru2 P3 O8 C8 -77.4(9) . . . . ?
O7 P3 O9 C9 -48.0(10) . . . . ?
O8 P3 O9 C9 57.8(10) . . . . ?
Ru2 P3 O9 C9 -173.1(8) . . . . ?
O5 P2 O4 C4 -51.4(12) . . . . ?
O6 P2 O4 C4 56.4(11) . . . . ?
Ru1 P2 O4 C4 -176.5(10) . . . . ?
O9 P3 O7 C7 82.4(10) . . . . ?
O8 P3 O7 C7 -27.3(10) . . . . ?
Ru2 P3 O7 C7 -154.1(8) . . . . ?
O3 P1 O1 C1 11.6(10) . . . . ?
O2 P1 O1 C1 -97.5(10) . . . . ?
Ru1 P1 O1 C1 138.6(9) . . . . ?
S2 S1 C23 C24 53.7(8) . . . . ?
Ru1 S1 C23 C24 170.0(7) . . . . ?
C21 C22 C17 C18 0.4(17) . . . . ?
C16 C22 C17 C18 -178.0(10) . . . . ?
S1 S2 C26 C25 -56.9(8) . . . . ?
Ru2 S2 C26 C25 -173.3(6) . . . . ?
S2 C26 C25 C24 68.5(12) . . . . ?
S2 C26 C25 C28 -108.1(10) . . . . ?
O13 S3 C29 F2 178.9(8) . . . . ?
O14 S3 C29 F2 58.8(9) . . . . ?
O15 S3 C29 F2 -61.8(9) . . . . ?
O13 S3 C29 F3 -60.9(10) . . . . ?
O14 S3 C29 F3 179.0(8) . . . . ?
O15 S3 C29 F3 58.3(10) . . . . ?
O13 S3 C29 F1 58.7(9) . . . . ?
O14 S3 C29 F1 -61.4(9) . . . . ?
O15 S3 C29 F1 177.9(8) . . . . ?
Ru1 N1 C13 C15 13(24) . . . . ?
C17 C22 C21 C20 -0.8(17) . . . . ?
C16 C22 C21 C20 177.6(11) . . . . ?
C19 C20 C21 C22 0.9(18) . . . . ?
C22 C17 C18 C19 0.0(17) . . . . ?
C22 C17 C18 C15 178.7(10) . . . . ?
C17 C18 C19 C20 0.2(17) . . . . ?
C15 C18 C19 C20 -178.7(11) . . . . ?
C21 C20 C19 C18 -0.6(18) . . . . ?
O18 S4 C30 F6 178.5(9) . . . . ?
O16 S4 C30 F6 57.9(10) . . . . ?
O17 S4 C30 F6 -62.1(10) . . . . ?
O18 S4 C30 F4 -58.4(10) . . . . ?
O16 S4 C30 F4 -179.0(9) . . . . ?
O17 S4 C30 F4 61.0(10) . . . . ?
O18 S4 C30 F5 60.9(10) . . . . ?
O16 S4 C30 F5 -59.8(10) . . . . ?
O17 S4 C30 F5 -179.8(8) . . . . ?
N1 C13 C15 C18 10(19) . . . . ?
C19 C18 C15 C13 -155.8(10) . . . . ?
C17 C18 C15 C13 25.4(15) . . . . ?
Ru2 N2 C14 C16 0(35) . . . . ?
C26 C25 C24 C23 -1.3(16) . . . . ?
C28 C25 C24 C23 175.0(11) . . . . ?
C26 C25 C24 C27 -178.0(11) . . . . ?
C28 C25 C24 C27 -1.7(19) . . . . ?
S1 C23 C24 C25 -66.1(12) . . . . ?
S1 C23 C24 C27 110.9(10) . . . . ?
N2 C14 C16 C22 53(31) . . . . ?
C21 C22 C16 C14 142.0(11) . . . . ?
C17 C22 C16 C14 -39.6(15) . . . . ?
